data_7712664
loop_
_publ_author_name
'Buchner, Magnus Richard'
'Cocic, Dusan'
'Ivlev, Sergei'
'Spang, Nils'
'M\"uller, Matthias'
'Puchta, Ralph'

_publ_section_title
;
 Ligand exchange at tetra-coordinated beryllium centres
;
_journal_name_full 'Dalton Transactions'
_journal_paper_doi 10.1039/D3DT00713H
_journal_year 2023
_chemical_formula_moiety 'C6 H18 Be2 Cl4 P2'
_chemical_formula_sum 'C6 H18 Be2 Cl4 P2'
_chemical_formula_weight 311.96
_space_group_crystal_system monoclinic
_space_group_IT_number 14
_space_group_name_Hall '-P 2ybc'
_space_group_name_H-M_alt 'P 1 21/c 1'
_atom_sites_solution_hydrogens geom
_atom_sites_solution_primary direct
_atom_sites_solution_secondary difmap
_audit_creation_method SHELXL-2019/1
_audit_update_record
;
2023-03-22 deposited with the CCDC.	2023-03-23 downloaded from the CCDC.
;
_cell_angle_alpha 90
_cell_angle_beta 100.175(17)
_cell_angle_gamma 90
_cell_formula_units_Z 2
_cell_length_a 6.2043(13)
_cell_length_b 9.517(3)
_cell_length_c 13.879(3)
_cell_measurement_reflns_used 1845
_cell_measurement_temperature 100
_cell_measurement_theta_max 26.61
_cell_measurement_theta_min 2.56
_cell_volume 806.6(4)
_computing_cell_refinement
;
X-Area Recipe 1.36.0.0 (STOE, 2020)
;
_computing_data_collection
;
X-Area WinXpose 2.0.22.0 (STOE, 2016)
;
_computing_data_reduction
;
X-Area Integrate 1.78.3.0 (STOE, 2020)
X-Area X-Red 1.65.2.0 (STOE, 2020)
;
_computing_publication_material
;
STOE & Cie GmbH, X-Area, software package for collecting single-crystal or
multi-domain crystal data on STOE area-detector diffractometers, for image
processing, for the correction and scaling of reflection intensities and
for outlier rejection, version 1.90, Darmstadt 2020
;
_computing_structure_refinement 'SHELXL-2019/1 (Sheldrick, 2019)'
_diffrn_ambient_temperature 100
_diffrn_detector 'image plate ( 34 cm diameter )'
_diffrn_detector_area_resol_mean 6.67
_diffrn_detector_type 'STOE Imaging Plate'
_diffrn_measured_fraction_theta_full 0.997
_diffrn_measured_fraction_theta_max 0.992
_diffrn_measurement_details ' 620 frames, detector distance = 120 mm'
_diffrn_measurement_device '2-circle diffractometer'
_diffrn_measurement_device_type 'STOE IPDS II'
_diffrn_measurement_method 'rotation method, \w scans'
_diffrn_radiation_collimation '0.5 mm, multiple pinhole'
_diffrn_radiation_monochromator 'planar graphite'
_diffrn_radiation_polarisn_norm 0
_diffrn_radiation_probe x-ray
_diffrn_radiation_type 'Mo K\a'
_diffrn_radiation_wavelength 0.71073
_diffrn_reflns_av_R_equivalents 0.1791
_diffrn_reflns_av_unetI/netI 0.0828
_diffrn_reflns_Laue_measured_fraction_full 0.997
_diffrn_reflns_Laue_measured_fraction_max 0.992
_diffrn_reflns_limit_h_max 7
_diffrn_reflns_limit_h_min -7
_diffrn_reflns_limit_k_max 12
_diffrn_reflns_limit_k_min -12
_diffrn_reflns_limit_l_max 17
_diffrn_reflns_limit_l_min -17
_diffrn_reflns_number 10259
_diffrn_reflns_point_group_measured_fraction_full 0.997
_diffrn_reflns_point_group_measured_fraction_max 0.992
_diffrn_reflns_theta_full 25.242
_diffrn_reflns_theta_max 26.756
_diffrn_reflns_theta_min 2.608
_diffrn_source 'sealed X-ray tube, 12 x 0.4 mm long-fine focus'
_diffrn_source_current 40.0
_diffrn_source_power 2.0
_diffrn_source_voltage 50.0
_exptl_absorpt_coefficient_mu 0.898
_exptl_absorpt_correction_T_max 0.5763
_exptl_absorpt_correction_T_min 0.3192
_exptl_absorpt_correction_type numerical
_exptl_absorpt_process_details
;
STOE X-Red32, absorption correction by Gaussian integration, analogous to
P. Coppens, "The Evaluation of Absorption and Extinction in Single-Crystal
Structure Analysis", published in
F. R. Ahmed (Editor), "Crystallographic Computing",
Munksgaard, Copenhagen (1970), 255 - 270
;
_exptl_crystal_colour colorless
_exptl_crystal_density_diffrn 1.284
_exptl_crystal_density_method 'not measured'
_exptl_crystal_description block
_exptl_crystal_F_000 320
_exptl_crystal_size_max 0.3
_exptl_crystal_size_mid 0.3
_exptl_crystal_size_min 0.3
_refine_diff_density_max 1.083
_refine_diff_density_min -0.991
_refine_diff_density_rms 0.167
_refine_ls_extinction_method none
_refine_ls_goodness_of_fit_ref 1.112
_refine_ls_hydrogen_treatment constr
_refine_ls_matrix_type full
_refine_ls_number_parameters 67
_refine_ls_number_reflns 1703
_refine_ls_number_restraints 0
_refine_ls_restrained_S_all 1.112
_refine_ls_R_factor_all 0.1056
_refine_ls_R_factor_gt 0.0918
_refine_ls_shift/su_max 0.000
_refine_ls_shift/su_mean 0.000
_refine_ls_structure_factor_coef Fsqd
_refine_ls_weighting_details 'w=1/[\s^2^(Fo^2^)+(0.1732P)^2^+0.0617P] where P=(Fo^2^+2Fc^2^)/3'
_refine_ls_weighting_scheme calc
_refine_ls_wR_factor_gt 0.2472
_refine_ls_wR_factor_ref 0.2604
_reflns_Friedel_coverage 0.000
_reflns_number_gt 1303
_reflns_number_total 1703
_reflns_threshold_expression 'I > 2\s(I)'
_cod_data_source_file d3dt00713h2.cif
_cod_data_source_block 1
_cod_original_cell_volume 806.6(3)
_cod_original_sg_symbol_H-M 'P 21/c'
_cod_database_code 7712664
_shelx_shelxl_version_number 2019/1
_shelx_space_group_comment
;
The symmetry employed for this shelxl refinement is uniquely defined
by the following loop, which should always be used as a source of
symmetry information in preference to the above space-group names.
They are only intended as comments.
;

loop_
_space_group_symop_operation_xyz
'x, y, z'
'-x, y+1/2, -z+1/2'
'-x, -y, -z'
'x, -y-1/2, z-1/2'

loop_
_atom_site_label
_atom_site_type_symbol
_atom_site_fract_x
_atom_site_fract_y
_atom_site_fract_z
_atom_site_U_iso_or_equiv
_atom_site_adp_type
_atom_site_occupancy
_atom_site_site_symmetry_order
_atom_site_calc_flag
_atom_site_refinement_flags_posn
_atom_site_refinement_flags_adp
_atom_site_refinement_flags_occupancy
_atom_site_disorder_assembly
_atom_site_disorder_group
Cl1 Cl 0.30455(19) 0.50330(10) 0.55887(9) 0.0489(4) Uani 1 1 d . . . . .
C1 C 0.0828(8) 0.1470(5) 0.4235(4) 0.0590(13) Uani 1 1 d . . . . .
H1A H -0.008037 0.206739 0.457632 0.088 Uiso 1 1 calc R U . . .
H1B H 0.150472 0.072880 0.467794 0.088 Uiso 1 1 calc R U . . .
H1C H -0.008581 0.104284 0.366159 0.088 Uiso 1 1 calc R U . . .
P1 P 0.2952(2) 0.25259(13) 0.38436(9) 0.0479(5) Uani 1 1 d . . . . .
Be1 Be 0.5003(9) 0.3566(7) 0.5041(4) 0.0489(14) Uani 1 1 d . . . . .
Cl2 Cl 0.6603(2) 0.22740(13) 0.59774(9) 0.0563(5) Uani 1 1 d . . . . .
C2 C 0.4430(9) 0.1328(6) 0.3197(4) 0.0621(13) Uani 1 1 d . . . . .
H2A H 0.547596 0.185382 0.288355 0.093 Uiso 1 1 calc R U . . .
H2B H 0.339819 0.082966 0.269624 0.093 Uiso 1 1 calc R U . . .
H2C H 0.522201 0.064720 0.365876 0.093 Uiso 1 1 calc R U . . .
C3 C 0.1522(10) 0.3712(6) 0.2919(4) 0.0652(14) Uani 1 1 d . . . . .
H3A H 0.259269 0.426166 0.263678 0.098 Uiso 1 1 calc R U . . .
H3B H 0.059132 0.434807 0.322075 0.098 Uiso 1 1 calc R U . . .
H3C H 0.061272 0.316598 0.240244 0.098 Uiso 1 1 calc R U . . .

loop_
_atom_site_aniso_label
_atom_site_aniso_U_11
_atom_site_aniso_U_22
_atom_site_aniso_U_33
_atom_site_aniso_U_23
_atom_site_aniso_U_13
_atom_site_aniso_U_12
Cl1 0.0555(8) 0.0490(7) 0.0426(8) -0.0013(4) 0.0101(5) 0.0005(4)
C1 0.060(3) 0.060(3) 0.060(3) -0.003(2) 0.020(2) -0.009(2)
P1 0.0559(8) 0.0507(7) 0.0370(8) -0.0020(5) 0.0075(5) -0.0029(5)
Be1 0.059(3) 0.048(3) 0.038(3) -0.003(2) 0.003(2) 0.002(2)
Cl2 0.0726(9) 0.0544(7) 0.0403(7) 0.0039(5) 0.0062(6) 0.0102(5)
C2 0.078(3) 0.065(3) 0.043(3) -0.004(2) 0.011(2) -0.005(2)
C3 0.078(3) 0.070(3) 0.042(3) 0.010(2) -0.006(2) -0.001(3)

loop_
_atom_type_symbol
_atom_type_description
_atom_type_scat_dispersion_real
_atom_type_scat_dispersion_imag
_atom_type_scat_source
C C 0.0033 0.0016 'International Tables Vol C Tables 4.2.6.8 and 6.1.1.4'
Be Be 0.0005 0.0002 'International Tables Vol C Tables 4.2.6.8 and 6.1.1.4'
P P 0.1023 0.0942 'International Tables Vol C Tables 4.2.6.8 and 6.1.1.4'
Cl Cl 0.1484 0.1585 'International Tables Vol C Tables 4.2.6.8 and 6.1.1.4'
H H 0.0000 0.0000 'International Tables Vol C Tables 4.2.6.8 and 6.1.1.4'

loop_
_geom_angle_atom_site_label_1
_geom_angle_atom_site_label_2
_geom_angle_atom_site_label_3
_geom_angle
_geom_angle_site_symmetry_1
_geom_angle_site_symmetry_3
_geom_angle_publ_flag
Be1 Cl1 Be1 81.8(3) . 3_666 ?
P1 C1 H1A 109.5 . . ?
P1 C1 H1B 109.5 . . ?
H1A C1 H1B 109.5 . . ?
P1 C1 H1C 109.5 . . ?
H1A C1 H1C 109.5 . . ?
H1B C1 H1C 109.5 . . ?
C2 P1 C1 105.0(3) . . ?
C2 P1 C3 105.6(3) . . ?
C1 P1 C3 105.4(3) . . ?
C2 P1 Be1 113.2(2) . . ?
C1 P1 Be1 112.7(2) . . ?
C3 P1 Be1 114.1(3) . . ?
Cl2 Be1 Cl1 116.4(3) . . ?
Cl2 Be1 Cl1 114.8(3) . 3_666 ?
Cl1 Be1 Cl1 98.2(3) . 3_666 ?
Cl2 Be1 P1 113.0(3) . . ?
Cl1 Be1 P1 106.7(3) . . ?
Cl1 Be1 P1 106.1(3) 3_666 . ?
P1 C2 H2A 109.5 . . ?
P1 C2 H2B 109.5 . . ?
H2A C2 H2B 109.5 . . ?
P1 C2 H2C 109.5 . . ?
H2A C2 H2C 109.5 . . ?
H2B C2 H2C 109.5 . . ?
P1 C3 H3A 109.5 . . ?
P1 C3 H3B 109.5 . . ?
H3A C3 H3B 109.5 . . ?
P1 C3 H3C 109.5 . . ?
H3A C3 H3C 109.5 . . ?
H3B C3 H3C 109.5 . . ?

loop_
_geom_bond_atom_site_label_1
_geom_bond_atom_site_label_2
_geom_bond_distance
_geom_bond_site_symmetry_2
_geom_bond_publ_flag
Cl1 Be1 2.080(6) . ?
Cl1 Be1 2.093(6) 3_666 ?
C1 P1 1.815(5) . ?
C1 H1A 0.9800 . ?
C1 H1B 0.9800 . ?
C1 H1C 0.9800 . ?
P1 C2 1.800(5) . ?
P1 C3 1.818(5) . ?
P1 Be1 2.148(6) . ?
Be1 Cl2 1.931(6) . ?
C2 H2A 0.9800 . ?
C2 H2B 0.9800 . ?
C2 H2C 0.9800 . ?
C3 H3A 0.9800 . ?
C3 H3B 0.9800 . ?
C3 H3C 0.9800 . ?
